data_2236551
loop_
_publ_author_name
'Al-Far, Rawhi'
'Ali, Basem F.'
'Haddad, Salim F.'

_publ_section_title
;
 Bis(2,6-dimethylpyridinium) dibromoiodate bromide
;
_journal_coeditor_code PV2580
_journal_issue 9
_journal_name_full 'Acta Crystallographica Section E'
_journal_page_first o2743
_journal_paper_doi 10.1107/S1600536812035702
_journal_volume 68
_journal_year 2012
_chemical_formula_iupac '2C7 H10 N +, Br2 I -, Br -'
_chemical_formula_moiety '2(C7 H10 N +), Br2 I -, Br -'
_chemical_formula_sum 'C14 H20 Br3 I N2'
_chemical_formula_weight 582.92
_chemical_name_common (2,6-DMPH)2.IBr2.Br
_chemical_name_systematic
;
Bis(2,6-dimethylpyridinium) dibromoiodate bromide
;
_space_group_IT_number 15
_symmetry_cell_setting monoclinic
_symmetry_space_group_name_Hall '-C 2yc'
_symmetry_space_group_name_H-M 'C 1 2/c 1'
_atom_sites_solution_hydrogens geom
_atom_sites_solution_primary direct
_atom_sites_solution_secondary difmap
_audit_creation_method SHELXL-97
_cell_angle_alpha 90.00
_cell_angle_beta 108.885(13)
_cell_angle_gamma 90.00
_cell_formula_units_Z 4
_cell_length_a 13.8627(16)
_cell_length_b 11.3622(9)
_cell_length_c 13.8957(15)
_cell_measurement_reflns_used 1414
_cell_measurement_temperature 293(2)
_cell_measurement_theta_max 29.3506
_cell_measurement_theta_min 2.9828
_cell_volume 2070.9(4)
_computing_cell_refinement 'CrysAlis PRO (Agilent, 2011)'
_computing_data_collection 'CrysAlis PRO (Agilent, 2011)'
_computing_data_reduction 'CrysAlis PRO (Agilent, 2011)'
_computing_molecular_graphics 'SHELXTL (Sheldrick, 2008)'
_computing_publication_material 'SHELXTL (Sheldrick, 2008)'
_computing_structure_refinement 'SHELXL97 (Sheldrick, 2008)'
_computing_structure_solution 'SHELXS97 (Sheldrick, 2008)'
_diffrn_ambient_temperature 293(2)
_diffrn_detector_area_resol_mean 16.0534
_diffrn_measured_fraction_theta_full 0.998
_diffrn_measured_fraction_theta_max 0.998
_diffrn_measurement_device_type 'Agilent Xcalibur Eos'
_diffrn_measurement_method '\w scans'
_diffrn_radiation_monochromator graphite
_diffrn_radiation_source 'Enhance (Mo) X-ray Source'
_diffrn_radiation_type MoK\a
_diffrn_radiation_wavelength 0.71073
_diffrn_reflns_av_R_equivalents 0.0339
_diffrn_reflns_av_sigmaI/netI 0.0428
_diffrn_reflns_limit_h_max 12
_diffrn_reflns_limit_h_min -16
_diffrn_reflns_limit_k_max 13
_diffrn_reflns_limit_k_min -12
_diffrn_reflns_limit_l_max 16
_diffrn_reflns_limit_l_min -16
_diffrn_reflns_number 4417
_diffrn_reflns_theta_full 25.02
_diffrn_reflns_theta_max 25.02
_diffrn_reflns_theta_min 3.10
_diffrn_standards_decay_% 0.0
_exptl_absorpt_coefficient_mu 7.329
_exptl_absorpt_correction_T_max 0.733
_exptl_absorpt_correction_T_min 0.578
_exptl_absorpt_correction_type analytical
_exptl_absorpt_process_details '(CrysAlis PRO; Agilent, 2011)'
_exptl_crystal_colour Orange
_exptl_crystal_density_diffrn 1.870
_exptl_crystal_density_method 'not measured'
_exptl_crystal_description Block
_exptl_crystal_F_000 1104
_exptl_crystal_size_max 0.3360
_exptl_crystal_size_mid 0.2746
_exptl_crystal_size_min 0.1528
_refine_diff_density_max 0.516
_refine_diff_density_min -0.579
_refine_ls_extinction_method none
_refine_ls_goodness_of_fit_ref 1.052
_refine_ls_hydrogen_treatment constr
_refine_ls_matrix_type full
_refine_ls_number_parameters 92
_refine_ls_number_reflns 1834
_refine_ls_number_restraints 0
_refine_ls_restrained_S_all 1.052
_refine_ls_R_factor_all 0.0656
_refine_ls_R_factor_gt 0.0400
_refine_ls_shift/su_max 0.001
_refine_ls_shift/su_mean 0.000
_refine_ls_structure_factor_coef Fsqd
_refine_ls_weighting_details 'calc w=1/[\s^2^(Fo^2^)+(0.0423P)^2^+1.4129P] where P=(Fo^2^+2Fc^2^)/3'
_refine_ls_weighting_scheme calc
_refine_ls_wR_factor_gt 0.0897
_refine_ls_wR_factor_ref 0.1041
_reflns_number_gt 1280
_reflns_number_total 1834
_reflns_threshold_expression I>2sigma(I)
_cod_data_source_file pv2580.cif
_cod_data_source_block I
_cod_original_sg_symbol_H-M 'C 2/c'
_cod_database_code 2236551
_cod_database_fobs_code 2236551

loop_
_symmetry_equiv_pos_as_xyz
'x, y, z'
'-x, y, -z+1/2'
'x+1/2, y+1/2, z'
'-x+1/2, y+1/2, -z+1/2'
'-x, -y, -z'
'x, -y, z-1/2'
'-x+1/2, -y+1/2, -z'
'x+1/2, -y+1/2, z-1/2'

loop_
_atom_site_type_symbol
_atom_site_label
_atom_site_fract_x
_atom_site_fract_y
_atom_site_fract_z
_atom_site_U_iso_or_equiv
_atom_site_adp_type
_atom_site_calc_flag
_atom_site_refinement_flags
_atom_site_occupancy
_atom_site_symmetry_multiplicity
I I1 0.5000 0.56444(5) 0.2500 0.0633(2) Uani d S 1 2
Br Br1 0.31439(6) 0.56808(6) 0.10417(6) 0.0846(3) Uani d . 1 1
Br Br2 0.0000 0.55587(7) 0.2500 0.0665(3) Uani d S 1 2
N N1 0.1116(3) 0.3483(4) 0.1556(3) 0.0529(11) Uani d . 1 1
H H1A 0.0824 0.4027 0.1793 0.064 Uiso calc R 1 1
C C6 0.2531(5) 0.3799(6) 0.3092(5) 0.081(2) Uani d . 1 1
H H6A 0.2058 0.4369 0.3186 0.122 Uiso calc R 1 1
H H6B 0.3145 0.4188 0.3090 0.122 Uiso calc R 1 1
H H6C 0.2688 0.3237 0.3637 0.122 Uiso calc R 1 1
C C1 0.2069(5) 0.3183(5) 0.2109(5) 0.0614(16) Uani d . 1 1
C C5 0.0574(5) 0.2992(5) 0.0649(5) 0.0654(17) Uani d . 1 1
C C2 0.2529(6) 0.2305(6) 0.1722(6) 0.085(2) Uani d . 1 1
H H2A 0.3183 0.2057 0.2091 0.101 Uiso calc R 1 1
C C7 -0.0487(5) 0.3421(7) 0.0149(5) 0.093(2) Uani d . 1 1
H H7A -0.0643 0.4021 0.0563 0.140 Uiso calc R 1 1
H H7B -0.0955 0.2778 0.0069 0.140 Uiso calc R 1 1
H H7C -0.0544 0.3742 -0.0506 0.140 Uiso calc R 1 1
C C4 0.1058(8) 0.2137(6) 0.0278(6) 0.090(2) Uani d . 1 1
H H4A 0.0720 0.1780 -0.0341 0.108 Uiso calc R 1 1
C C3 0.2038(8) 0.1805(6) 0.0814(7) 0.098(3) Uani d . 1 1
H H3A 0.2363 0.1235 0.0550 0.117 Uiso calc R 1 1

loop_
_atom_site_aniso_label
_atom_site_aniso_U_11
_atom_site_aniso_U_22
_atom_site_aniso_U_33
_atom_site_aniso_U_12
_atom_site_aniso_U_13
_atom_site_aniso_U_23
I1 0.0866(5) 0.0525(4) 0.0601(4) 0.000 0.0366(3) 0.000
Br1 0.0928(6) 0.0837(5) 0.0703(5) 0.0069(4) 0.0166(4) -0.0037(4)
Br2 0.0573(5) 0.0564(5) 0.0949(7) 0.000 0.0371(5) 0.000
N1 0.059(3) 0.046(3) 0.059(3) 0.006(2) 0.026(2) 0.005(2)
C6 0.065(4) 0.083(5) 0.082(5) 0.005(4) 0.005(4) -0.001(4)
C1 0.058(4) 0.056(4) 0.074(4) 0.010(3) 0.028(3) 0.023(3)
C5 0.088(5) 0.058(4) 0.058(4) -0.014(4) 0.034(4) -0.002(3)
C2 0.098(6) 0.068(5) 0.107(6) 0.035(4) 0.061(5) 0.032(4)
C7 0.076(5) 0.116(6) 0.078(5) -0.017(5) 0.012(4) 0.001(4)
C4 0.152(8) 0.063(5) 0.068(5) -0.018(5) 0.054(5) -0.014(4)
C3 0.151(8) 0.066(5) 0.101(6) 0.031(5) 0.076(6) 0.011(5)

loop_
_atom_type_symbol
_atom_type_description
_atom_type_scat_dispersion_real
_atom_type_scat_dispersion_imag
_atom_type_scat_source
C C 0.0033 0.0016 'International Tables Vol C Tables 4.2.6.8 and 6.1.1.4'
H H 0.0000 0.0000 'International Tables Vol C Tables 4.2.6.8 and 6.1.1.4'
N N 0.0061 0.0033 'International Tables Vol C Tables 4.2.6.8 and 6.1.1.4'
Br Br -0.2901 2.4595 'International Tables Vol C Tables 4.2.6.8 and 6.1.1.4'
I I -0.4742 1.8119 'International Tables Vol C Tables 4.2.6.8 and 6.1.1.4'

loop_
_geom_angle_atom_site_label_1
_geom_angle_atom_site_label_2
_geom_angle_atom_site_label_3
_geom_angle_site_symmetry_1
_geom_angle_site_symmetry_3
_geom_angle
Br1 I1 Br1 . 2_655 178.25(3)
Br2 Br2 Br2 2 1 0(10)
C1 N1 C5 . . 125.0(5)
C1 N1 H1A . . 117.5
C5 N1 H1A . . 117.5
C1 C6 H6A . . 109.5
C1 C6 H6B . . 109.5
H6A C6 H6B . . 109.5
C1 C6 H6C . . 109.5
H6A C6 H6C . . 109.5
H6B C6 H6C . . 109.5
N1 C1 C2 . . 117.0(6)
N1 C1 C6 . . 117.4(5)
C2 C1 C6 . . 125.6(6)
N1 C5 C4 . . 116.6(6)
N1 C5 C7 . . 117.6(6)
C4 C5 C7 . . 125.8(7)
C3 C2 C1 . . 120.7(7)
C3 C2 H2A . . 119.6
C1 C2 H2A . . 119.6
C5 C7 H7A . . 109.5
C5 C7 H7B . . 109.5
H7A C7 H7B . . 109.5
C5 C7 H7C . . 109.5
H7A C7 H7C . . 109.5
H7B C7 H7C . . 109.5
C5 C4 C3 . . 120.6(7)
C5 C4 H4A . . 119.7
C3 C4 H4A . . 119.7
C2 C3 C4 . . 120.1(7)
C2 C3 H3A . . 119.9
C4 C3 H3A . . 119.9

loop_
_geom_bond_atom_site_label_1
_geom_bond_atom_site_label_2
_geom_bond_site_symmetry_2
_geom_bond_distance
I1 Br1 . 2.7117(9)
I1 Br1 2_655 2.7117(9)
Br2 Br2 2 0.0000
Br2 Br2 1 0.0000
N1 C1 . 1.340(7)
N1 C5 . 1.361(7)
N1 H1A . 0.8600
C6 C1 . 1.483(8)
C6 H6A . 0.9600
C6 H6B . 0.9600
C6 H6C . 0.9600
C1 C2 . 1.383(9)
C5 C4 . 1.372(9)
C5 C7 . 1.490(9)
C2 C3 . 1.350(10)
C2 H2A . 0.9300
C7 H7A . 0.9600
C7 H7B . 0.9600
C7 H7C . 0.9600
C4 C3 . 1.373(10)
C4 H4A . 0.9300
C3 H3A . 0.9300

loop_
_geom_hbond_atom_site_label_D
_geom_hbond_atom_site_label_H
_geom_hbond_atom_site_label_A
_geom_hbond_site_symmetry_A
_geom_hbond_distance_DH
_geom_hbond_distance_HA
_geom_hbond_distance_DA
_geom_hbond_angle_DHA
N1 H1A Br2 1 0.86 2.45 3.315(5) 178.9

loop_
_geom_torsion_atom_site_label_1
_geom_torsion_atom_site_label_2
_geom_torsion_atom_site_label_3
_geom_torsion_atom_site_label_4
_geom_torsion
C5 N1 C1 C2 -0.2(9)
C5 N1 C1 C6 -178.7(5)
C1 N1 C5 C4 -0.9(9)
C1 N1 C5 C7 178.9(5)
N1 C1 C2 C3 1.8(9)
C6 C1 C2 C3 -179.9(7)
N1 C5 C4 C3 0.4(9)
C7 C5 C4 C3 -179.4(7)
C1 C2 C3 C4 -2.2(11)
C5 C4 C3 C2 1.1(11)
